data_2205769
loop_
_publ_author_name
'Shi, Jing-Min'
'Liu, Zhe'
'Lu, Jian-Jun'
'Liu, Lian-Dong'

_publ_section_title
;
 Diiodidobis(4-methylpyridine <i>N</i>-oxide-\kO)zinc(II)
;
_journal_issue 5
_journal_name_full 'Acta Crystallographica Section E'
_journal_page_first m856
_journal_page_last m857
_journal_paper_doi 10.1107/S160053680501072X
_journal_volume 61
_journal_year 2005
_chemical_formula_iupac '[Zn (I)2 (C6 H7 N O)2]'
_chemical_formula_moiety 'C12 H14 I2 N2 O2 Zn'
_chemical_formula_sum 'C12 H14 I2 N2 O2 Zn'
_chemical_formula_weight 537.42
_chemical_name_systematic
;
Diiodidobis(4-methylpyridine N-oxide-?O)zinc(II)
;
_space_group_IT_number 15
_symmetry_cell_setting monoclinic
_symmetry_space_group_name_Hall '-C 2yc'
_symmetry_space_group_name_H-M 'C 1 2/c 1'
_atom_sites_solution_hydrogens geom
_atom_sites_solution_primary direct
_atom_sites_solution_secondary difmap
_audit_creation_method SHELXL97
_cell_angle_alpha 90.00
_cell_angle_beta 126.487(3)
_cell_angle_gamma 90.00
_cell_formula_units_Z 4
_cell_length_a 19.385(5)
_cell_length_b 7.5134(19)
_cell_length_c 14.859(4)
_cell_measurement_reflns_used 1828
_cell_measurement_temperature 293(2)
_cell_measurement_theta_max 26.0
_cell_measurement_theta_min 2.6
_cell_volume 1740.0(8)
_computing_cell_refinement 'SAINT (Bruker, 1997)'
_computing_data_collection 'SMART (Bruker, 1997)'
_computing_data_reduction SAINT
_computing_molecular_graphics 'SHELXTL (Sheldrick, 2001)'
_computing_publication_material SHELXTL
_computing_structure_refinement 'SHELXL97 (Sheldrick, 1997)'
_computing_structure_solution 'SHELXS97 (Sheldrick, 1997)'
_diffrn_ambient_temperature 293(2)
_diffrn_measured_fraction_theta_full 0.989
_diffrn_measured_fraction_theta_max 0.989
_diffrn_measurement_device_type 'Bruker SMART area-detector'
_diffrn_measurement_method '\f and \w'
_diffrn_radiation_monochromator graphite
_diffrn_radiation_source 'fine-focus sealed tube'
_diffrn_radiation_type MoK\a
_diffrn_radiation_wavelength 0.71073
_diffrn_reflns_av_R_equivalents 0.0287
_diffrn_reflns_av_sigmaI/netI 0.0323
_diffrn_reflns_limit_h_max 20
_diffrn_reflns_limit_h_min -23
_diffrn_reflns_limit_k_max 8
_diffrn_reflns_limit_k_min -9
_diffrn_reflns_limit_l_max 17
_diffrn_reflns_limit_l_min -17
_diffrn_reflns_number 4279
_diffrn_reflns_theta_full 25.50
_diffrn_reflns_theta_max 25.50
_diffrn_reflns_theta_min 2.61
_exptl_absorpt_coefficient_mu 4.959
_exptl_absorpt_correction_T_max 0.637
_exptl_absorpt_correction_T_min 0.406
_exptl_absorpt_correction_type multi-scan
_exptl_absorpt_process_details '(SADABS; Sheldrick, 1996)'
_exptl_crystal_colour colourless
_exptl_crystal_density_diffrn 2.052
_exptl_crystal_density_meas ?
_exptl_crystal_density_method .
_exptl_crystal_description prism
_exptl_crystal_F_000 1008
_exptl_crystal_size_max 0.21
_exptl_crystal_size_mid 0.12
_exptl_crystal_size_min 0.09
_refine_diff_density_max 0.589
_refine_diff_density_min -0.491
_refine_ls_extinction_method none
_refine_ls_goodness_of_fit_ref 1.036
_refine_ls_hydrogen_treatment constr
_refine_ls_matrix_type full
_refine_ls_number_parameters 88
_refine_ls_number_reflns 1597
_refine_ls_number_restraints 0
_refine_ls_restrained_S_all 1.036
_refine_ls_R_factor_all 0.0360
_refine_ls_R_factor_gt 0.0301
_refine_ls_shift/su_max 0.001
_refine_ls_shift/su_mean 0.000
_refine_ls_structure_factor_coef Fsqd
_refine_ls_weighting_details 'calc w = 1/[\s^2^(Fo^2^)+(0.037P)^2^] where P=(Fo^2^+2Fc^2^)/3'
_refine_ls_weighting_scheme calc
_refine_ls_wR_factor_gt 0.0722
_refine_ls_wR_factor_ref 0.0747
_reflns_number_gt 1371
_reflns_number_total 1597
_reflns_threshold_expression I>2\s(I)
_cod_data_source_file ng6123.cif
_cod_data_source_block I
_cod_depositor_comments
;
The following automatic conversions were performed:
'_symmetry_cell_setting' value 'Monoclinic' changed to 'monoclinic'
according to '/home/saulius/struct/CIF-dictionaries/cif_core.dic'
dictionary named 'cif_core.dic' version 2.4.1 from 2010-06-29.

Automatic conversion script
Id: cif_fix_enum 1527 2010-12-29 10:47:43Z saulius 

The following automatic conversions were performed:

'_symmetry_cell_setting' value 'Monoclinic' changed to 'monoclinic'
according to /home/saulius/struct/CIF-dictionaries/cif_core.dic
dictionary named 'cif_core.dic' version 2.4.1 from 2010-06-29.

Automatic conversion script
Id: cif_fix_values 1715 2011-07-08 13:25:40Z adriana 
;
_cod_original_cell_volume 1739.9(8)
_cod_original_sg_symbol_H-M 'C 2/c'
_cod_database_code 2205769
_cod_database_fobs_code 2205769

loop_
_symmetry_equiv_pos_as_xyz
'x, y, z'
'-x, y, -z+1/2'
'x+1/2, y+1/2, z'
'-x+1/2, y+1/2, -z+1/2'
'-x, -y, -z'
'x, -y, z-1/2'
'-x+1/2, -y+1/2, -z'
'x+1/2, -y+1/2, z-1/2'

loop_
_atom_site_label
_atom_site_fract_x
_atom_site_fract_y
_atom_site_fract_z
_atom_site_U_iso_or_equiv
_atom_site_adp_type
_atom_site_calc_flag
_atom_site_refinement_flags
_atom_site_occupancy
_atom_site_type_symbol
Zn1 0.5000 0.07038(9) 0.7500 0.0502(2) Uani d S 1 Zn
N1 0.4751(2) 0.2916(4) 0.5765(3) 0.0526(8) Uani d . 1 N
C1 0.4079(3) 0.3817(6) 0.5543(5) 0.0653(13) Uani d . 1 C
H1 0.4025 0.4063 0.6112 0.078 Uiso calc R 1 H
C2 0.3469(3) 0.4381(6) 0.4481(5) 0.0690(13) Uani d . 1 C
H2 0.2999 0.5012 0.4333 0.083 Uiso calc R 1 H
C3 0.3530(3) 0.4039(6) 0.3614(4) 0.0617(12) Uani d . 1 C
C4 0.2878(4) 0.4701(8) 0.2442(5) 0.1016(19) Uani d . 1 C
H4A 0.3054 0.5839 0.2351 0.152 Uiso calc R 1 H
H4B 0.2331 0.4814 0.2308 0.152 Uiso calc R 1 H
H4C 0.2832 0.3871 0.1917 0.152 Uiso calc R 1 H
C5 0.4247(3) 0.3109(6) 0.3897(4) 0.0626(12) Uani d . 1 C
H5 0.4324 0.2859 0.3349 0.075 Uiso calc R 1 H
C6 0.4845(3) 0.2552(5) 0.4968(4) 0.0556(11) Uani d . 1 C
H6 0.5322 0.1915 0.5143 0.067 Uiso calc R 1 H
O1 0.53714(19) 0.2360(4) 0.6817(3) 0.0680(9) Uani d . 1 O
I1 0.368720(18) -0.09837(4) 0.59359(3) 0.06272(15) Uani d . 1 I

loop_
_atom_site_aniso_label
_atom_site_aniso_U_11
_atom_site_aniso_U_22
_atom_site_aniso_U_33
_atom_site_aniso_U_12
_atom_site_aniso_U_13
_atom_site_aniso_U_23
Zn1 0.0462(4) 0.0652(4) 0.0380(4) 0.000 0.0244(3) 0.000
N1 0.052(2) 0.060(2) 0.047(2) -0.0055(18) 0.0300(18) 0.0034(18)
C1 0.068(3) 0.079(3) 0.063(3) 0.005(3) 0.047(3) 0.000(3)
C2 0.057(3) 0.074(3) 0.080(4) 0.017(2) 0.043(3) 0.005(3)
C3 0.060(3) 0.060(3) 0.053(3) 0.000(2) 0.027(2) 0.003(2)
C4 0.086(4) 0.103(4) 0.071(4) 0.018(4) 0.022(3) 0.017(4)
C5 0.072(3) 0.071(3) 0.051(3) 0.005(3) 0.040(3) -0.004(2)
C6 0.057(3) 0.061(3) 0.056(3) 0.011(2) 0.038(2) 0.007(2)
O1 0.0528(18) 0.093(2) 0.0476(18) -0.0099(17) 0.0241(15) 0.0148(17)
I1 0.0448(2) 0.0832(3) 0.0528(2) -0.00856(14) 0.02497(17) -0.01277(15)

loop_
_atom_type_symbol
_atom_type_description
_atom_type_scat_dispersion_real
_atom_type_scat_dispersion_imag
_atom_type_scat_source
C C 0.0033 0.0016 'International Tables Vol C Tables 4.2.6.8 and 6.1.1.4'
H H 0.0000 0.0000 'International Tables Vol C Tables 4.2.6.8 and 6.1.1.4'
N N 0.0061 0.0033 'International Tables Vol C Tables 4.2.6.8 and 6.1.1.4'
O O 0.0106 0.0060 'International Tables Vol C Tables 4.2.6.8 and 6.1.1.4'
Zn Zn 0.2839 1.4301 'International Tables Vol C Tables 4.2.6.8 and 6.1.1.4'
I I -0.4742 1.8119 'International Tables Vol C Tables 4.2.6.8 and 6.1.1.4'

loop_
_geom_angle_atom_site_label_1
_geom_angle_atom_site_label_2
_geom_angle_atom_site_label_3
_geom_angle_site_symmetry_1
_geom_angle_site_symmetry_3
_geom_angle
_geom_angle_publ_flag
O1 Zn1 O1 . 2_656 102.7(2) yes
O1 Zn1 I1 . . 108.34(9) yes
O1 Zn1 I1 2_656 . 108.00(9) ?
O1 Zn1 I1 . 2_656 108.00(9) yes
O1 Zn1 I1 2_656 2_656 108.34(9) ?
I1 Zn1 I1 . 2_656 120.11(3) yes
C1 N1 C6 . . 121.3(4) ?
C1 N1 O1 . . 120.8(4) ?
C6 N1 O1 . . 117.8(4) ?
N1 C1 C2 . . 119.8(5) ?
N1 C1 H1 . . 120.1 ?
C2 C1 H1 . . 120.1 ?
C1 C2 C3 . . 121.6(5) ?
C1 C2 H2 . . 119.2 ?
C3 C2 H2 . . 119.2 ?
C5 C3 C2 . . 116.0(5) ?
C5 C3 C4 . . 121.4(5) ?
C2 C3 C4 . . 122.5(5) ?
C3 C4 H4A . . 109.5 ?
C3 C4 H4B . . 109.5 ?
H4A C4 H4B . . 109.5 ?
C3 C4 H4C . . 109.5 ?
H4A C4 H4C . . 109.5 ?
H4B C4 H4C . . 109.5 ?
C6 C5 C3 . . 121.0(4) ?
C6 C5 H5 . . 119.5 ?
C3 C5 H5 . . 119.5 ?
N1 C6 C5 . . 120.3(4) ?
N1 C6 H6 . . 119.8 ?
C5 C6 H6 . . 119.8 ?
N1 O1 Zn1 . . 116.1(2) ?

loop_
_geom_bond_atom_site_label_1
_geom_bond_atom_site_label_2
_geom_bond_site_symmetry_2
_geom_bond_distance
_geom_bond_publ_flag
Zn1 O1 . 1.992(3) yes
Zn1 O1 2_656 1.992(3) ?
Zn1 I1 . 2.5399(6) yes
Zn1 I1 2_656 2.5399(6) ?
N1 C1 . 1.324(6) ?
N1 C6 . 1.329(5) ?
N1 O1 . 1.353(4) ?
C1 C2 . 1.360(7) ?
C1 H1 . 0.9300 ?
C2 C3 . 1.387(7) ?
C2 H2 . 0.9300 ?
C3 C5 . 1.379(7) ?
C3 C4 . 1.503(8) ?
C4 H4A . 0.9600 ?
C4 H4B . 0.9600 ?
C4 H4C . 0.9600 ?
C5 C6 . 1.363(6) ?
C5 H5 . 0.9300 ?
C6 H6 . 0.9300 ?

loop_
_geom_torsion_atom_site_label_1
_geom_torsion_atom_site_label_2
_geom_torsion_atom_site_label_3
_geom_torsion_atom_site_label_4
_geom_torsion_site_symmetry_1
_geom_torsion
C6 N1 C1 C2 . 0.2(7)
O1 N1 C1 C2 . 179.2(4)
N1 C1 C2 C3 . -0.1(8)
C1 C2 C3 C5 . -0.5(7)
C1 C2 C3 C4 . -177.9(5)
C2 C3 C5 C6 . 0.9(7)
C4 C3 C5 C6 . 178.4(5)
C1 N1 C6 C5 . 0.2(7)
O1 N1 C6 C5 . -178.8(4)
C3 C5 C6 N1 . -0.8(7)
C1 N1 O1 Zn1 . 60.5(4)
C6 N1 O1 Zn1 . -120.5(3)
O1 Zn1 O1 N1 2_656 -87.2(3)
I1 Zn1 O1 N1 . 26.9(3)
I1 Zn1 O1 N1 2_656 158.5(2)
